data_4346937
loop_
_publ_author_name
'Shoshani, Manar M.'
'Johnson, Samuel A.'

_publ_section_title
;
 Facile Deep and Ultradeep Hydrodesulfurization by the [((i)Pr3P)Ni]5H6
 Cluster Compared to Mononuclear Ni Sources.
;
_journal_issue 24
_journal_name_full 'Inorganic chemistry'
_journal_page_first 11977
_journal_page_last 11985
_journal_paper_doi 10.1021/acs.inorgchem.5b02383
_journal_volume 54
_journal_year 2015
_chemical_formula_moiety 'C39 H71 Ni3 P3 S'
_chemical_formula_sum 'C39 H71 Ni3 P3 S'
_chemical_formula_weight 841.06
_space_group_IT_number 14
_space_group_name_Hall '-P 2ybc'
_space_group_name_H-M_alt 'P 1 21/c 1'
_symmetry_cell_setting monoclinic
_symmetry_space_group_name_Hall '-P 2ybc'
_symmetry_space_group_name_H-M 'P 1 21/c 1'
_atom_sites_solution_hydrogens geom
_atom_sites_solution_primary direct
_atom_sites_solution_secondary difmap
_audit_creation_date 2014-10-27T16:56:33-00:00
_audit_creation_method 'WinGX routine CIF_UPDATE'
_cell_angle_alpha 90
_cell_angle_beta 98.2460(10)
_cell_angle_gamma 90
_cell_formula_units_Z 4
_cell_length_a 20.8676(16)
_cell_length_b 17.2194(14)
_cell_length_c 11.8599(9)
_cell_measurement_reflns_used 9146
_cell_measurement_temperature 173(2)
_cell_measurement_theta_max 30.5
_cell_measurement_theta_min 3.02
_cell_volume 4217.5(6)
_computing_cell_refinement 'Bruker SAINT'
_computing_data_collection 'Bruker APEX2'
_computing_data_reduction 'Bruker SAINT'
_computing_molecular_graphics 'Bruker SHELXTL'
_computing_publication_material 'Bruker SHELXTL'
_computing_structure_refinement 'SHELXL-97 (Sheldrick, 1997)'
_computing_structure_solution 'SHELXS-97 (Sheldrick 2008)'
_diffrn_ambient_temperature 173(2)
_diffrn_measured_fraction_theta_full 0.999
_diffrn_measured_fraction_theta_max 0.999
_diffrn_measurement_device_type 'Bruker APEX-II CCD'
_diffrn_measurement_method '\f and \w scans'
_diffrn_radiation_monochromator graphite
_diffrn_radiation_type MoK\a
_diffrn_radiation_wavelength 0.71073
_diffrn_reflns_av_R_equivalents 0.0785
_diffrn_reflns_av_unetI/netI 0.0476
_diffrn_reflns_limit_h_max 29
_diffrn_reflns_limit_h_min -29
_diffrn_reflns_limit_k_max 24
_diffrn_reflns_limit_k_min -24
_diffrn_reflns_limit_l_max 16
_diffrn_reflns_limit_l_min -16
_diffrn_reflns_number 118861
_diffrn_reflns_theta_full 30
_diffrn_reflns_theta_max 30
_diffrn_reflns_theta_min 2.93
_diffrn_standards_number 0
_exptl_absorpt_coefficient_mu 1.514
_exptl_absorpt_correction_T_max 0.8622
_exptl_absorpt_correction_T_min 0.7956
_exptl_absorpt_correction_type multi-scan
_exptl_absorpt_process_details 'SADABS, BRUKER 2001'
_exptl_crystal_colour brown
_exptl_crystal_density_diffrn 1.325
_exptl_crystal_density_method 'not measured'
_exptl_crystal_description block
_exptl_crystal_F_000 1800
_exptl_crystal_size_max 0.27
_exptl_crystal_size_mid 0.21
_exptl_crystal_size_min 0.2
_refine_diff_density_max 1.484
_refine_diff_density_min -0.744
_refine_diff_density_rms 0.122
_refine_ls_extinction_method none
_refine_ls_goodness_of_fit_ref 1.065
_refine_ls_hydrogen_treatment constr
_refine_ls_matrix_type full
_refine_ls_number_parameters 461
_refine_ls_number_reflns 12309
_refine_ls_number_restraints 0
_refine_ls_restrained_S_all 1.065
_refine_ls_R_factor_all 0.0986
_refine_ls_R_factor_gt 0.0569
_refine_ls_shift/su_max 0.001
_refine_ls_shift/su_mean 0
_refine_ls_structure_factor_coef Fsqd
_refine_ls_weighting_details 'calc w=1/[\s^2^(Fo^2^)+(0.0245P)^2^+17.4503P] where P=(Fo^2^+2Fc^2^)/3'
_refine_ls_weighting_scheme calc
_refine_ls_wR_factor_gt 0.1086
_refine_ls_wR_factor_ref 0.1315
_reflns_number_gt 8401
_reflns_number_total 12309
_reflns_threshold_expression >2sigma(I)
_cod_data_source_file ic5b02383_si_002.cif
_cod_data_source_block ms555d
_cod_depositor_comments
;
The following automatic conversions were performed:

data item '_symmetry_cell_setting' value 'Monoclinic' was changed to
'monoclinic' in accordance with the
/home/saulius/struct/COD-crude-data/automatic-downloads/DataCite-retrospective/ACS/depositions/lib/dictionaries/cif_core.dic
dictionary named 'cif_core.dic' version 2.4.2 last updated on
2011-04-26.

Automatic conversion script
Id: cif_fix_values 6909 2019-04-08 15:41:33Z antanas 
;
_cod_original_sg_symbol_H-M P2(1)/c
_cod_database_code 4346937

loop_
_symmetry_equiv_pos_as_xyz
'x, y, z'
'-x, y+1/2, -z+1/2'
'-x, -y, -z'
'x, -y-1/2, z-1/2'

loop_
_atom_site_label
_atom_site_type_symbol
_atom_site_fract_x
_atom_site_fract_y
_atom_site_fract_z
_atom_site_U_iso_or_equiv
_atom_site_adp_type
_atom_site_occupancy
_atom_site_symmetry_multiplicity
_atom_site_calc_flag
_atom_site_refinement_flags
_atom_site_disorder_assembly
_atom_site_disorder_group
Ni1 Ni 0.26033(2) 0.56465(3) 0.13435(4) 0.02272(11) Uani 1 1 d . A .
Ni2 Ni 0.17592(2) 0.54790(2) 0.24981(4) 0.01987(10) Uani 1 1 d . A .
Ni3 Ni 0.24408(2) 0.45143(3) 0.36146(4) 0.02178(10) Uani 1 1 d . A .
S1 S 0.27585(4) 0.56957(5) 0.32051(7) 0.02483(18) Uani 1 1 d . . .
P1 P 0.34501(5) 0.60858(6) 0.06760(9) 0.0308(2) Uani 1 1 d . . .
P2 P 0.09036(4) 0.60998(5) 0.28776(8) 0.02375(19) Uani 1 1 d . . .
P3 P 0.32528(5) 0.40417(6) 0.47831(8) 0.0263(2) Uani 1 1 d . . .
C1 C 0.16443(16) 0.4402(2) 0.0681(3) 0.0216(7) Uani 1 1 d . A .
C2 C 0.17239(16) 0.5223(2) 0.0869(3) 0.0224(7) Uani 1 1 d . . .
C3 C 0.18008(17) 0.5692(2) -0.0085(3) 0.0251(7) Uani 1 1 d . A .
H3 H 0.1838 0.6239 0.0007 0.03 Uiso 1 1 calc R . .
C4 C 0.18225(18) 0.5362(2) -0.1164(3) 0.0310(8) Uani 1 1 d . . .
H4 H 0.1877 0.5684 -0.1794 0.037 Uiso 1 1 calc R A .
C5 C 0.17639(19) 0.4568(2) -0.1304(3) 0.0325(8) Uani 1 1 d . A .
H5 H 0.1785 0.4345 -0.203 0.039 Uiso 1 1 calc R . .
C6 C 0.16735(18) 0.4092(2) -0.0389(3) 0.0282(8) Uani 1 1 d . . .
H6 H 0.1631 0.3547 -0.0501 0.034 Uiso 1 1 calc R A .
C7 C 0.15392(16) 0.3946(2) 0.1685(3) 0.0222(7) Uani 1 1 d . . .
C8 C 0.15787(16) 0.4376(2) 0.2737(3) 0.0218(7) Uani 1 1 d . A .
C9 C 0.14564(17) 0.3963(2) 0.3714(3) 0.0246(7) Uani 1 1 d . . .
H9 H 0.149 0.4225 0.4425 0.03 Uiso 1 1 calc R A .
C10 C 0.12866(18) 0.3176(2) 0.3653(3) 0.0303(8) Uani 1 1 d . A .
H10 H 0.1184 0.2917 0.4311 0.036 Uiso 1 1 calc R . .
C11 C 0.12677(19) 0.2776(2) 0.2646(4) 0.0327(9) Uani 1 1 d . . .
H11 H 0.1168 0.2238 0.2617 0.039 Uiso 1 1 calc R A .
C12 C 0.13943(18) 0.3161(2) 0.1669(3) 0.0292(8) Uani 1 1 d . A .
H12 H 0.1381 0.2879 0.0978 0.035 Uiso 1 1 calc R . .
C13 C 0.3637(2) 0.5485(3) -0.0520(4) 0.0386(10) Uani 1 1 d . A .
H13 H 0.3282 0.5599 -0.1158 0.046 Uiso 1 1 calc R . .
C14 C 0.3584(3) 0.4618(3) -0.0301(5) 0.0573(14) Uani 1 1 d . . .
H14A H 0.3623 0.4331 -0.1001 0.086 Uiso 1 1 calc R A .
H14B H 0.3163 0.4506 -0.0062 0.086 Uiso 1 1 calc R . .
H14C H 0.393 0.446 0.0302 0.086 Uiso 1 1 calc R . .
C15 C 0.4261(3) 0.5682(4) -0.0994(5) 0.0643(16) Uani 1 1 d . . .
H15A H 0.4635 0.5553 -0.0427 0.096 Uiso 1 1 calc R A .
H15B H 0.4268 0.6238 -0.117 0.096 Uiso 1 1 calc R . .
H15C H 0.4281 0.5381 -0.169 0.096 Uiso 1 1 calc R . .
C16A C 0.3227(5) 0.7062(5) -0.0182(9) 0.0287(19) Uiso 0.5 1 d P A 1
H16A H 0.2946 0.6912 -0.0904 0.034 Uiso 0.5 1 calc PR A 1
C17A C 0.2815(6) 0.7562(7) 0.0485(13) 0.055(3) Uani 0.5 1 d P A 1
H17A H 0.3041 0.7638 0.126 0.083 Uiso 0.5 1 calc PR A 1
H17B H 0.24 0.7303 0.0517 0.083 Uiso 0.5 1 calc PR A 1
H17C H 0.2738 0.8067 0.0108 0.083 Uiso 0.5 1 calc PR A 1
C18A C 0.3776(8) 0.7501(10) -0.0515(17) 0.116(6) Uani 0.5 1 d P A 1
H18A H 0.3612 0.7939 -0.0999 0.174 Uiso 0.5 1 calc PR A 1
H18B H 0.4032 0.7159 -0.0938 0.174 Uiso 0.5 1 calc PR A 1
H18C H 0.4048 0.7695 0.0169 0.174 Uiso 0.5 1 calc PR A 1
C16B C 0.3394(6) 0.7077(7) 0.0165(10) 0.049(3) Uiso 0.5 1 d P A 2
H16B H 0.3833 0.722 -0.0015 0.059 Uiso 0.5 1 calc PR A 2
C17B C 0.3246(11) 0.7630(9) 0.1099(19) 0.128(9) Uani 0.5 1 d P A 2
H17D H 0.3221 0.8163 0.0806 0.191 Uiso 0.5 1 calc PR A 2
H17E H 0.3591 0.7595 0.1752 0.191 Uiso 0.5 1 calc PR A 2
H17F H 0.2832 0.7487 0.1339 0.191 Uiso 0.5 1 calc PR A 2
C18B C 0.2909(5) 0.7112(6) -0.1011(12) 0.072(4) Uani 0.5 1 d P A 2
H18D H 0.2493 0.6881 -0.0905 0.108 Uiso 0.5 1 calc PR A 2
H18E H 0.3095 0.6822 -0.1597 0.108 Uiso 0.5 1 calc PR A 2
H18F H 0.2843 0.7654 -0.125 0.108 Uiso 0.5 1 calc PR A 2
C19A C 0.4200(5) 0.6312(7) 0.1566(10) 0.040(3) Uiso 0.5 1 d P A 1
H19A H 0.4524 0.6471 0.1064 0.048 Uiso 0.5 1 calc PR A 1
C20A C 0.4437(5) 0.5587(6) 0.2183(9) 0.039(2) Uiso 0.5 1 d P A 1
H20A H 0.4869 0.5677 0.2607 0.059 Uiso 0.5 1 calc PR A 1
H20B H 0.4458 0.5167 0.1632 0.059 Uiso 0.5 1 calc PR A 1
H20C H 0.4139 0.5441 0.2715 0.059 Uiso 0.5 1 calc PR A 1
C21A C 0.4140(5) 0.6963(6) 0.2406(8) 0.046(2) Uani 0.5 1 d P A 1
H21A H 0.3784 0.6849 0.2837 0.07 Uiso 0.5 1 calc PR A 1
H21B H 0.4052 0.7453 0.1991 0.07 Uiso 0.5 1 calc PR A 1
H21C H 0.4546 0.7009 0.2933 0.07 Uiso 0.5 1 calc PR A 1
C19B C 0.4201(5) 0.6135(7) 0.1835(10) 0.039(3) Uiso 0.5 1 d P A 2
H19B H 0.405 0.6392 0.2506 0.047 Uiso 0.5 1 calc PR A 2
C20B C 0.4396(6) 0.5304(7) 0.2227(11) 0.054(3) Uiso 0.5 1 d P A 2
H20D H 0.4611 0.5048 0.1645 0.081 Uiso 0.5 1 calc PR A 2
H20E H 0.4007 0.501 0.2338 0.081 Uiso 0.5 1 calc PR A 2
H20F H 0.4692 0.5325 0.2946 0.081 Uiso 0.5 1 calc PR A 2
C21B C 0.4783(6) 0.6580(9) 0.1614(10) 0.083(5) Uani 0.5 1 d P A 2
H21D H 0.5116 0.6552 0.2285 0.124 Uiso 0.5 1 calc PR A 2
H21E H 0.4664 0.7124 0.1456 0.124 Uiso 0.5 1 calc PR A 2
H21F H 0.4952 0.6356 0.0956 0.124 Uiso 0.5 1 calc PR A 2
C22 C 0.01452(18) 0.5976(2) 0.1883(4) 0.0342(9) Uani 1 1 d . . .
H22 H -0.0207 0.6265 0.2192 0.041 Uiso 1 1 calc R . .
C23 C -0.0036(2) 0.5118(3) 0.1803(5) 0.0488(12) Uani 1 1 d . . .
H23A H -0.0429 0.5049 0.1252 0.073 Uiso 1 1 calc R . .
H23B H -0.0114 0.4931 0.2552 0.073 Uiso 1 1 calc R . .
H23C H 0.0319 0.4821 0.1554 0.073 Uiso 1 1 calc R . .
C24 C 0.0203(2) 0.6298(3) 0.0700(4) 0.0475(12) Uani 1 1 d . . .
H24A H 0.0559 0.6036 0.0397 0.071 Uiso 1 1 calc R . .
H24B H 0.0289 0.6857 0.0754 0.071 Uiso 1 1 calc R . .
H24C H -0.0203 0.6206 0.019 0.071 Uiso 1 1 calc R . .
C25 C 0.1052(2) 0.7163(2) 0.3045(4) 0.0350(9) Uani 1 1 d . . .
H25 H 0.1284 0.7238 0.3835 0.042 Uiso 1 1 calc R . .
C26 C 0.0459(2) 0.7698(3) 0.2938(4) 0.0466(11) Uani 1 1 d . . .
H26A H 0.0599 0.823 0.3134 0.07 Uiso 1 1 calc R . .
H26B H 0.0164 0.7521 0.3459 0.07 Uiso 1 1 calc R . .
H26C H 0.0235 0.7684 0.2154 0.07 Uiso 1 1 calc R . .
C27 C 0.1513(3) 0.7441(3) 0.2250(5) 0.0566(14) Uani 1 1 d . . .
H27A H 0.1317 0.7355 0.1459 0.085 Uiso 1 1 calc R . .
H27B H 0.192 0.715 0.2404 0.085 Uiso 1 1 calc R . .
H27C H 0.1599 0.7996 0.2375 0.085 Uiso 1 1 calc R . .
C28 C 0.0674(2) 0.5781(2) 0.4261(4) 0.0356(9) Uani 1 1 d . . .
H28 H 0.0574 0.5215 0.4172 0.043 Uiso 1 1 calc R . .
C29 C 0.1243(3) 0.5838(3) 0.5205(4) 0.0497(12) Uani 1 1 d . . .
H29A H 0.1353 0.6385 0.5355 0.075 Uiso 1 1 calc R . .
H29B H 0.1617 0.5567 0.4974 0.075 Uiso 1 1 calc R . .
H29C H 0.1129 0.5597 0.5899 0.075 Uiso 1 1 calc R . .
C30 C 0.0072(3) 0.6151(3) 0.4627(5) 0.0567(14) Uani 1 1 d . . .
H30A H -0.0025 0.5899 0.5324 0.085 Uiso 1 1 calc R . .
H30B H -0.0296 0.6087 0.4021 0.085 Uiso 1 1 calc R . .
H30C H 0.015 0.6706 0.4773 0.085 Uiso 1 1 calc R . .
C31 C 0.35915(19) 0.4736(2) 0.5926(3) 0.0313(8) Uani 1 1 d . . .
H31 H 0.3796 0.4428 0.6598 0.038 Uiso 1 1 calc R . .
C32 C 0.3043(2) 0.5221(3) 0.6296(4) 0.0400(10) Uani 1 1 d . . .
H32A H 0.3218 0.5557 0.6934 0.06 Uiso 1 1 calc R . .
H32B H 0.2715 0.4875 0.6536 0.06 Uiso 1 1 calc R . .
H32C H 0.2846 0.5541 0.5656 0.06 Uiso 1 1 calc R . .
C33 C 0.4100(2) 0.5287(3) 0.5576(4) 0.0385(10) Uani 1 1 d . . .
H33A H 0.392 0.5563 0.4879 0.058 Uiso 1 1 calc R . .
H33B H 0.4481 0.499 0.5437 0.058 Uiso 1 1 calc R . .
H33C H 0.4226 0.5664 0.6187 0.058 Uiso 1 1 calc R . .
C34 C 0.3129(2) 0.3163(2) 0.5635(4) 0.0397(10) Uani 1 1 d . . .
H34 H 0.3554 0.3031 0.6099 0.048 Uiso 1 1 calc R . .
C35 C 0.2644(2) 0.3307(3) 0.6455(4) 0.0502(13) Uani 1 1 d . . .
H35A H 0.2241 0.3512 0.6033 0.075 Uiso 1 1 calc R . .
H35B H 0.2824 0.3683 0.7034 0.075 Uiso 1 1 calc R . .
H35C H 0.2554 0.2818 0.6824 0.075 Uiso 1 1 calc R . .
C36 C 0.2919(3) 0.2466(3) 0.4869(5) 0.0585(15) Uani 1 1 d . . .
H36A H 0.2814 0.2029 0.5339 0.088 Uiso 1 1 calc R . .
H36B H 0.3272 0.2317 0.445 0.088 Uiso 1 1 calc R . .
H36C H 0.2536 0.2605 0.4329 0.088 Uiso 1 1 calc R . .
C37 C 0.3960(2) 0.3801(3) 0.4059(4) 0.0393(10) Uani 1 1 d . . .
H37 H 0.4156 0.4311 0.3892 0.047 Uiso 1 1 calc R . .
C38 C 0.4502(2) 0.3345(3) 0.4772(5) 0.0540(13) Uani 1 1 d . . .
H38A H 0.4354 0.2815 0.4891 0.081 Uiso 1 1 calc R . .
H38B H 0.462 0.3601 0.551 0.081 Uiso 1 1 calc R . .
H38C H 0.4881 0.3326 0.437 0.081 Uiso 1 1 calc R . .
C39 C 0.3747(3) 0.3421(4) 0.2897(5) 0.0663(17) Uani 1 1 d . . .
H39A H 0.4108 0.3429 0.2451 0.099 Uiso 1 1 calc R . .
H39B H 0.338 0.3709 0.2489 0.099 Uiso 1 1 calc R . .
H39C H 0.3618 0.2883 0.3007 0.099 Uiso 1 1 calc R . .

loop_
_atom_site_aniso_label
_atom_site_aniso_U_11
_atom_site_aniso_U_22
_atom_site_aniso_U_33
_atom_site_aniso_U_23
_atom_site_aniso_U_13
_atom_site_aniso_U_12
Ni1 0.0227(2) 0.0261(2) 0.0201(2) 0.00101(18) 0.00530(17) -0.00290(18)
Ni2 0.0219(2) 0.0180(2) 0.0202(2) -0.00082(16) 0.00467(16) 0.00015(16)
Ni3 0.0213(2) 0.0215(2) 0.0217(2) 0.00113(17) 0.00034(16) -0.00133(17)
S1 0.0278(4) 0.0262(4) 0.0203(4) -0.0013(3) 0.0027(3) -0.0073(3)
P1 0.0297(5) 0.0357(6) 0.0292(5) -0.0028(4) 0.0115(4) -0.0079(4)
P2 0.0234(4) 0.0212(4) 0.0271(5) -0.0029(4) 0.0049(4) 0.0010(3)
P3 0.0240(4) 0.0269(5) 0.0266(5) 0.0020(4) -0.0014(4) -0.0007(4)
C1 0.0177(15) 0.0221(16) 0.0241(17) -0.0028(13) 0.0005(13) 0.0015(12)
C2 0.0209(16) 0.0240(17) 0.0225(17) -0.0028(13) 0.0031(13) 0.0029(13)
C3 0.0240(17) 0.0243(17) 0.0263(18) 0.0036(14) 0.0014(14) 0.0006(14)
C4 0.0283(19) 0.042(2) 0.0222(18) 0.0029(16) 0.0035(14) -0.0013(16)
C5 0.032(2) 0.043(2) 0.0211(18) -0.0087(16) 0.0012(15) 0.0033(17)
C6 0.0265(18) 0.0280(19) 0.0297(19) -0.0070(15) 0.0027(15) 0.0018(14)
C7 0.0180(15) 0.0203(16) 0.0275(18) -0.0019(13) 0.0006(13) -0.0012(12)
C8 0.0186(15) 0.0210(16) 0.0244(17) -0.0007(13) -0.0018(13) 0.0015(12)
C9 0.0225(17) 0.0264(18) 0.0255(18) 0.0030(14) 0.0051(14) 0.0005(14)
C10 0.0284(19) 0.0299(19) 0.032(2) 0.0123(16) 0.0036(15) -0.0040(15)
C11 0.030(2) 0.0191(17) 0.047(2) 0.0033(16) -0.0008(17) -0.0052(15)
C12 0.0286(19) 0.0226(18) 0.035(2) -0.0048(15) -0.0005(15) -0.0019(14)
C13 0.035(2) 0.051(3) 0.031(2) -0.0030(19) 0.0090(17) 0.0069(19)
C14 0.062(3) 0.044(3) 0.065(3) -0.017(3) 0.007(3) 0.009(2)
C15 0.049(3) 0.105(5) 0.043(3) -0.005(3) 0.022(2) 0.011(3)
C17A 0.051(7) 0.030(5) 0.087(9) 0.008(5) 0.021(6) -0.001(5)
C18A 0.094(12) 0.108(13) 0.145(16) 0.052(12) 0.013(11) -0.013(10)
C17B 0.18(2) 0.036(7) 0.19(2) -0.011(11) 0.127(19) -0.003(12)
C18B 0.035(5) 0.055(7) 0.119(11) 0.062(7) -0.009(6) 0.000(5)
C21A 0.043(5) 0.047(5) 0.045(5) -0.016(4) -0.005(4) -0.008(4)
C21B 0.060(7) 0.138(13) 0.050(7) -0.001(7) 0.007(5) -0.064(8)
C22 0.0220(18) 0.037(2) 0.042(2) -0.0086(18) 0.0002(16) 0.0056(16)
C23 0.027(2) 0.042(3) 0.075(3) -0.022(2) -0.004(2) -0.0046(18)
C24 0.037(2) 0.061(3) 0.041(3) -0.007(2) -0.007(2) 0.010(2)
C25 0.041(2) 0.0205(18) 0.043(2) -0.0036(16) 0.0052(18) 0.0010(16)
C26 0.052(3) 0.031(2) 0.058(3) -0.002(2) 0.011(2) 0.013(2)
C27 0.059(3) 0.025(2) 0.091(4) 0.007(2) 0.027(3) -0.001(2)
C28 0.044(2) 0.032(2) 0.037(2) 0.0002(17) 0.0232(19) 0.0007(17)
C29 0.067(3) 0.056(3) 0.028(2) -0.003(2) 0.015(2) -0.003(3)
C30 0.061(3) 0.052(3) 0.067(4) 0.006(3) 0.041(3) 0.010(3)
C31 0.032(2) 0.038(2) 0.0224(18) 0.0009(16) -0.0004(15) -0.0031(16)
C32 0.045(2) 0.048(3) 0.027(2) -0.0064(18) 0.0056(18) -0.001(2)
C33 0.035(2) 0.046(3) 0.033(2) -0.0037(19) 0.0000(17) -0.0093(19)
C34 0.033(2) 0.031(2) 0.050(3) 0.0158(19) -0.0103(19) -0.0041(17)
C35 0.046(3) 0.054(3) 0.048(3) 0.025(2) -0.001(2) -0.014(2)
C36 0.048(3) 0.029(2) 0.092(4) 0.009(3) -0.014(3) -0.003(2)
C37 0.033(2) 0.045(3) 0.039(2) -0.0085(19) 0.0035(18) 0.0038(18)
C38 0.028(2) 0.055(3) 0.076(4) -0.004(3) -0.001(2) 0.012(2)
C39 0.056(3) 0.088(4) 0.055(3) -0.032(3) 0.006(3) 0.012(3)

loop_
_atom_type_symbol
_atom_type_description
_atom_type_scat_dispersion_real
_atom_type_scat_dispersion_imag
_atom_type_scat_source
C C 0.0033 0.0016 'International Tables Vol C Tables 4.2.6.8 and 6.1.1.4'
H H 0 0 'International Tables Vol C Tables 4.2.6.8 and 6.1.1.4'
P P 0.1023 0.0942 'International Tables Vol C Tables 4.2.6.8 and 6.1.1.4'
S S 0.1246 0.1234 'International Tables Vol C Tables 4.2.6.8 and 6.1.1.4'
Ni Ni 0.3393 1.1124 'International Tables Vol C Tables 4.2.6.8 and 6.1.1.4'

loop_
_geom_angle_atom_site_label_1
_geom_angle_atom_site_label_2
_geom_angle_atom_site_label_3
_geom_angle
C2 Ni1 P1 142.51(11)
C2 Ni1 S1 107.37(10)
P1 Ni1 S1 110.11(4)
C2 Ni1 C3 39.12(14)
P1 Ni1 C3 105.98(10)
S1 Ni1 C3 139.48(10)
C2 Ni1 Ni2 52.52(10)
P1 Ni1 Ni2 162.16(4)
S1 Ni1 Ni2 56.13(3)
C3 Ni1 Ni2 84.49(9)
C8 Ni2 C2 86.79(15)
C8 Ni2 S1 107.74(10)
C2 Ni2 S1 108.44(10)
C8 Ni2 P2 105.33(10)
C2 Ni2 P2 113.25(10)
S1 Ni2 P2 127.34(4)
C8 Ni2 Ni1 111.72(10)
C2 Ni2 Ni1 52.77(10)
S1 Ni2 Ni1 56.98(3)
P2 Ni2 Ni1 138.44(3)
C8 Ni2 Ni3 51.30(10)
C2 Ni2 Ni3 108.37(10)
S1 Ni2 Ni3 56.98(3)
P2 Ni2 Ni3 130.52(3)
Ni1 Ni2 Ni3 88.46(2)
C8 Ni3 P3 149.36(11)
C8 Ni3 S1 106.03(10)
P3 Ni3 S1 104.58(4)
C8 Ni3 C9 38.00(13)
P3 Ni3 C9 115.73(9)
S1 Ni3 C9 133.91(9)
C8 Ni3 Ni2 51.50(10)
P3 Ni3 Ni2 158.83(3)
S1 Ni3 Ni2 55.06(3)
C9 Ni3 Ni2 81.53(9)
Ni2 S1 Ni1 66.88(3)
Ni2 S1 Ni3 67.96(3)
Ni1 S1 Ni3 100.38(4)
C19A P1 C16B 90.1(6)
C19A P1 C13 108.1(4)
C16B P1 C13 106.4(4)
C16B P1 C19B 101.7(5)
C13 P1 C19B 109.4(4)
C19A P1 C16A 103.7(5)
C13 P1 C16A 98.1(3)
C19B P1 C16A 115.7(5)
C19A P1 Ni1 123.1(4)
C16B P1 Ni1 115.7(4)
C13 P1 Ni1 110.98(15)
C19B P1 Ni1 112.0(3)
C16A P1 Ni1 109.8(3)
C22 P2 C28 103.0(2)
C22 P2 C25 107.18(19)
C28 P2 C25 104.8(2)
C22 P2 Ni2 117.61(13)
C28 P2 Ni2 111.10(14)
C25 P2 Ni2 112.04(14)
C37 P3 C34 104.5(2)
C37 P3 C31 103.61(19)
C34 P3 C31 101.20(19)
C37 P3 Ni3 112.65(15)
C34 P3 Ni3 119.49(14)
C31 P3 Ni3 113.57(13)
C6 C1 C2 120.1(3)
C6 C1 C7 124.6(3)
C2 C1 C7 115.4(3)
C3 C2 C1 117.5(3)
C3 C2 Ni2 131.4(3)
C1 C2 Ni2 111.0(2)
C3 C2 Ni1 79.1(2)
C1 C2 Ni1 119.2(2)
Ni2 C2 Ni1 74.70(12)
C4 C3 C2 121.1(3)
C4 C3 Ni1 124.3(3)
C2 C3 Ni1 61.80(19)
C4 C3 H3 119.4
C2 C3 H3 119.4
Ni1 C3 H3 84.7
C5 C4 C3 119.7(4)
C5 C4 H4 120.1
C3 C4 H4 120.1
C4 C5 C6 120.6(4)
C4 C5 H5 119.7
C6 C5 H5 119.7
C1 C6 C5 120.9(4)
C1 C6 H6 119.5
C5 C6 H6 119.5
C12 C7 C8 119.8(3)
C12 C7 C1 124.7(3)
C8 C7 C1 115.4(3)
C9 C8 C7 117.2(3)
C9 C8 Ni3 83.4(2)
C7 C8 Ni3 117.1(2)
C9 C8 Ni2 131.7(3)
C7 C8 Ni2 111.1(2)
Ni3 C8 Ni2 77.20(12)
C10 C9 C8 121.2(3)
C10 C9 Ni3 128.6(3)
C8 C9 Ni3 58.58(18)
C10 C9 H9 119.4
C8 C9 H9 119.4
Ni3 C9 H9 84
C11 C10 C9 120.4(4)
C11 C10 H10 119.8
C9 C10 H10 119.8
C10 C11 C12 120.0(3)
C10 C11 H11 120
C12 C11 H11 120
C7 C12 C11 121.4(4)
C7 C12 H12 119.3
C11 C12 H12 119.3
C14 C13 C15 111.6(4)
C14 C13 P1 113.0(3)
C15 C13 P1 116.4(4)
C14 C13 H13 104.9
C15 C13 H13 104.9
P1 C13 H13 104.9
C13 C14 H14A 109.5
C13 C14 H14B 109.5
H14A C14 H14B 109.5
C13 C14 H14C 109.5
H14A C14 H14C 109.5
H14B C14 H14C 109.5
C13 C15 H15A 109.5
C13 C15 H15B 109.5
H15A C15 H15B 109.5
C13 C15 H15C 109.5
H15A C15 H15C 109.5
H15B C15 H15C 109.5
C18A C16A C17A 111.7(11)
C18A C16A P1 116.0(9)
C17A C16A P1 108.8(7)
C18A C16A H16A 106.6
C17A C16A H16A 106.6
P1 C16A H16A 106.6
C17B C16B C18B 116.1(13)
C17B C16B P1 110.8(10)
C18B C16B P1 109.2(8)
C17B C16B H16B 106.7
C18B C16B H16B 106.7
P1 C16B H16B 106.7
C16B C17B H17D 109.5
C16B C17B H17E 109.5
H17D C17B H17E 109.5
C16B C17B H17F 109.5
H17D C17B H17F 109.5
H17E C17B H17F 109.5
C16B C18B H18D 109.5
C16B C18B H18E 109.5
H18D C18B H18E 109.5
C16B C18B H18F 109.5
H18D C18B H18F 109.5
H18E C18B H18F 109.5
C20A C19A C21A 110.4(9)
C20A C19A P1 107.7(8)
C21A C19A P1 113.5(7)
C20A C19A H19A 108.4
C21A C19A H19A 108.4
P1 C19A H19A 108.4
C21B C19B C20B 110.1(11)
C21B C19B P1 119.8(9)
C20B C19B P1 109.0(8)
C21B C19B H19B 105.7
C20B C19B H19B 105.7
P1 C19B H19B 105.7
C19B C20B H20D 109.5
C19B C20B H20E 109.5
H20D C20B H20E 109.5
C19B C20B H20F 109.5
H20D C20B H20F 109.5
H20E C20B H20F 109.5
C19B C21B H21D 109.5
C19B C21B H21E 109.5
H21D C21B H21E 109.5
C19B C21B H21F 109.5
H21D C21B H21F 109.5
H21E C21B H21F 109.5
C23 C22 C24 110.2(4)
C23 C22 P2 109.5(3)
C24 C22 P2 111.8(3)
C23 C22 H22 108.4
C24 C22 H22 108.4
P2 C22 H22 108.4
C22 C23 H23A 109.5
C22 C23 H23B 109.5
H23A C23 H23B 109.5
C22 C23 H23C 109.5
H23A C23 H23C 109.5
H23B C23 H23C 109.5
C22 C24 H24A 109.5
C22 C24 H24B 109.5
H24A C24 H24B 109.5
C22 C24 H24C 109.5
H24A C24 H24C 109.5
H24B C24 H24C 109.5
C27 C25 C26 109.6(4)
C27 C25 P2 110.7(3)
C26 C25 P2 117.5(3)
C27 C25 H25 106.1
C26 C25 H25 106.1
P2 C25 H25 106.1
C25 C26 H26A 109.5
C25 C26 H26B 109.5
H26A C26 H26B 109.5
C25 C26 H26C 109.5
H26A C26 H26C 109.5
H26B C26 H26C 109.5
C25 C27 H27A 109.5
C25 C27 H27B 109.5
H27A C27 H27B 109.5
C25 C27 H27C 109.5
H27A C27 H27C 109.5
H27B C27 H27C 109.5
C29 C28 C30 110.7(4)
C29 C28 P2 111.1(3)
C30 C28 P2 117.1(3)
C29 C28 H28 105.7
C30 C28 H28 105.7
P2 C28 H28 105.7
C28 C29 H29A 109.5
C28 C29 H29B 109.5
H29A C29 H29B 109.5
C28 C29 H29C 109.5
H29A C29 H29C 109.5
H29B C29 H29C 109.5
C28 C30 H30A 109.5
C28 C30 H30B 109.5
H30A C30 H30B 109.5
C28 C30 H30C 109.5
H30A C30 H30C 109.5
H30B C30 H30C 109.5
C33 C31 C32 108.4(4)
C33 C31 P3 114.0(3)
C32 C31 P3 109.7(3)
C33 C31 H31 108.2
C32 C31 H31 108.2
P3 C31 H31 108.2
C31 C32 H32A 109.5
C31 C32 H32B 109.5
H32A C32 H32B 109.5
C31 C32 H32C 109.5
H32A C32 H32C 109.5
H32B C32 H32C 109.5
C31 C33 H33A 109.5
C31 C33 H33B 109.5
H33A C33 H33B 109.5
C31 C33 H33C 109.5
H33A C33 H33C 109.5
H33B C33 H33C 109.5
C35 C34 C36 110.3(4)
C35 C34 P3 111.8(3)
C36 C34 P3 111.5(3)
C35 C34 H34 107.7
C36 C34 H34 107.7
P3 C34 H34 107.7
C34 C35 H35A 109.5
C34 C35 H35B 109.5
H35A C35 H35B 109.5
C34 C35 H35C 109.5
H35A C35 H35C 109.5
H35B C35 H35C 109.5
C34 C36 H36A 109.5
C34 C36 H36B 109.5
H36A C36 H36B 109.5
C34 C36 H36C 109.5
H36A C36 H36C 109.5
H36B C36 H36C 109.5
C38 C37 C39 112.0(4)
C38 C37 P3 115.7(3)
C39 C37 P3 111.4(3)
C38 C37 H37 105.6
C39 C37 H37 105.6
P3 C37 H37 105.6
C37 C38 H38A 109.5
C37 C38 H38B 109.5
H38A C38 H38B 109.5
C37 C38 H38C 109.5
H38A C38 H38C 109.5
H38B C38 H38C 109.5
C37 C39 H39A 109.5
C37 C39 H39B 109.5
H39A C39 H39B 109.5
C37 C39 H39C 109.5
H39A C39 H39C 109.5
H39B C39 H39C 109.5

loop_
_geom_bond_atom_site_label_1
_geom_bond_atom_site_label_2
_geom_bond_distance
Ni1 C2 1.980(3)
Ni1 P1 2.1732(11)
Ni1 S1 2.1866(10)
Ni1 C3 2.206(4)
Ni1 Ni2 2.3983(6)
Ni2 C8 1.965(3)
Ni2 C2 1.973(3)
Ni2 S1 2.1653(10)
Ni2 P2 2.1826(10)
Ni2 Ni3 2.4485(6)
Ni3 C8 1.960(3)
Ni3 P3 2.1864(10)
Ni3 S1 2.2149(10)
Ni3 C9 2.281(3)
P1 C19A 1.800(11)
P1 C16B 1.809(12)
P1 C13 1.842(4)
P1 C19B 1.932(11)
P1 C16A 1.986(9)
P2 C22 1.846(4)
P2 C28 1.857(4)
P2 C25 1.863(4)
P3 C37 1.857(4)
P3 C34 1.858(4)
P3 C31 1.869(4)
C1 C6 1.387(5)
C1 C2 1.437(5)
C1 C7 1.468(5)
C2 C3 1.417(5)
C3 C4 1.408(5)
C3 H3 0.95
C4 C5 1.379(6)
C4 H4 0.95
C5 C6 1.395(6)
C5 H5 0.95
C6 H6 0.95
C7 C12 1.384(5)
C7 C8 1.443(5)
C8 C9 1.414(5)
C9 C10 1.400(5)
C9 H9 0.95
C10 C11 1.374(6)
C10 H10 0.95
C11 C12 1.393(6)
C11 H11 0.95
C12 H12 0.95
C13 C14 1.522(7)
C13 C15 1.529(6)
C13 H13 1
C14 H14A 0.98
C14 H14B 0.98
C14 H14C 0.98
C15 H15A 0.98
C15 H15B 0.98
C15 H15C 0.98
C16A C18A 1.472(17)
C16A C17A 1.516(16)
C16A H16A 1
C17A H17A 0.98
C17A H17B 0.98
C17A H17C 0.98
C18A H18A 0.98
C18A H18B 0.98
C18A H18C 0.98
C16B C17B 1.53(2)
C16B C18B 1.603(16)
C16B H16B 1
C17B H17D 0.98
C17B H17E 0.98
C17B H17F 0.98
C18B H18D 0.98
C18B H18E 0.98
C18B H18F 0.98
C19A C20A 1.496(15)
C19A C21A 1.517(14)
C19A H19A 1
C20A H20A 0.98
C20A H20B 0.98
C20A H20C 0.98
C21A H21A 0.98
C21A H21B 0.98
C21A H21C 0.98
C19B C21B 1.491(14)
C19B C20B 1.542(16)
C19B H19B 1
C20B H20D 0.98
C20B H20E 0.98
C20B H20F 0.98
C21B H21D 0.98
C21B H21E 0.98
C21B H21F 0.98
C22 C23 1.526(6)
C22 C24 1.529(6)
C22 H22 1
C23 H23A 0.98
C23 H23B 0.98
C23 H23C 0.98
C24 H24A 0.98
C24 H24B 0.98
C24 H24C 0.98
C25 C27 1.517(6)
C25 C26 1.533(6)
C25 H25 1
C26 H26A 0.98
C26 H26B 0.98
C26 H26C 0.98
C27 H27A 0.98
C27 H27B 0.98
C27 H27C 0.98
C28 C29 1.515(7)
C28 C30 1.526(6)
C28 H28 1
C29 H29A 0.98
C29 H29B 0.98
C29 H29C 0.98
C30 H30A 0.98
C30 H30B 0.98
C30 H30C 0.98
C31 C33 1.525(6)
C31 C32 1.530(6)
C31 H31 1
C32 H32A 0.98
C32 H32B 0.98
C32 H32C 0.98
C33 H33A 0.98
C33 H33B 0.98
C33 H33C 0.98
C34 C35 1.521(7)
C34 C36 1.531(7)
C34 H34 1
C35 H35A 0.98
C35 H35B 0.98
C35 H35C 0.98
C36 H36A 0.98
C36 H36B 0.98
C36 H36C 0.98
C37 C38 1.529(6)
C37 C39 1.533(6)
C37 H37 1
C38 H38A 0.98
C38 H38B 0.98
C38 H38C 0.98
C39 H39A 0.98
C39 H39B 0.98
C39 H39C 0.98
